data_7027529
loop_
_publ_author_name
'Boyle, Philip D.'
'Cross, Wendy I.'
'Godfrey, Stephen M.'
'McAuliffe, Charles A.'
'Pritchard, Robin G.'
'Teat, Simon J.'

_publ_section_title
;
 Reaction of dimethylselenourea and selenourea with dibromine to produce
 selenourea--dibromine, the &#x2018;T&#x2019;-shaped 1:1 molecular adduct
 N,N-dimethyl-2-selenourea--dibromine, its solvent of
 crystallisation-containing analogue and the unusual ionic compound
 5[(H2N)(Me2N)CBr]+[SeBr6]2&#x2212;[Se2Br9]&#x2212;2[Br3]&#x2212;. A low
 temperature crystallographic reinvestigation of
 N-methylbenzothiazole-2-selone--dibromine
;
_journal_issue 16
_journal_name_full 'Journal of the Chemical Society, Dalton Transactions'
_journal_page_first 2845
_journal_paper_doi 10.1039/a903564h
_journal_year 1999
_chemical_formula_sum 'C3 H8 Br2 N2 Se'
_chemical_formula_weight 310.89
_chemical_name_systematic
; 
 ? 
;
_space_group_IT_number 14
_symmetry_cell_setting monoclinic
_symmetry_space_group_name_Hall '-P 2ybc'
_symmetry_space_group_name_H-M 'P 1 21/c 1'
_atom_sites_solution_hydrogens geom
_atom_sites_solution_primary direct
_atom_sites_solution_secondary difmap
_audit_creation_method SHELXL-97
_cell_angle_alpha 90.00
_cell_angle_beta 102.250(2)
_cell_angle_gamma 90.00
_cell_formula_units_Z 4
_cell_length_a 6.0102(4)
_cell_length_b 15.6972(11)
_cell_length_c 8.7387(6)
_cell_measurement_temperature 150(2)
_cell_volume 805.67(10)
_computing_structure_refinement 'SHELXL-97 (Sheldrick, 1997)'
_computing_structure_solution 'SHELXS-97 (Sheldrick, 1990)'
_diffrn_ambient_temperature 150(2)
_diffrn_measured_fraction_theta_full 0.856
_diffrn_measured_fraction_theta_max 0.856
_diffrn_radiation_monochromator graphite
_diffrn_radiation_source 'fine-focus sealed tube'
_diffrn_radiation_wavelength 0.68750
_diffrn_reflns_av_R_equivalents 0.0399
_diffrn_reflns_av_sigmaI/netI 0.0502
_diffrn_reflns_limit_h_max 7
_diffrn_reflns_limit_h_min -6
_diffrn_reflns_limit_k_max 18
_diffrn_reflns_limit_k_min -20
_diffrn_reflns_limit_l_max 10
_diffrn_reflns_limit_l_min -11
_diffrn_reflns_number 4024
_diffrn_reflns_theta_full 27.36
_diffrn_reflns_theta_max 27.36
_diffrn_reflns_theta_min 2.51
_exptl_absorpt_coefficient_mu 14.492
_exptl_crystal_colour 'pale yellow'
_exptl_crystal_density_diffrn 2.563
_exptl_crystal_density_method 'not measured'
_exptl_crystal_description needle
_exptl_crystal_F_000 576
_exptl_crystal_size_max 0.25
_exptl_crystal_size_mid 0.05
_exptl_crystal_size_min 0.03
_refine_diff_density_max 1.392
_refine_diff_density_min -0.985
_refine_diff_density_rms 0.269
_refine_ls_extinction_method none
_refine_ls_goodness_of_fit_ref 1.037
_refine_ls_hydrogen_treatment mixed
_refine_ls_matrix_type full
_refine_ls_number_parameters 81
_refine_ls_number_reflns 1786
_refine_ls_number_restraints 0
_refine_ls_restrained_S_all 1.037
_refine_ls_R_factor_all 0.0396
_refine_ls_R_factor_gt 0.0374
_refine_ls_shift/su_max 0.010
_refine_ls_shift/su_mean 0.001
_refine_ls_structure_factor_coef Fsqd
_refine_ls_weighting_details 'w=1/[\s^2^(Fo^2^)+(0.0522P)^2^+0.0000P] where P=(Fo^2^+2Fc^2^)/3'
_refine_ls_weighting_scheme calc
_refine_ls_wR_factor_gt 0.0892
_refine_ls_wR_factor_ref 0.0901
_reflns_number_gt 1594
_reflns_number_total 1786
_reflns_threshold_expression >2sigma(I)
_cod_data_source_file 903564hsup1.cif
_cod_data_source_block pb108b
_cod_depositor_comments
;
The following automatic conversions were performed:

'_refine_ls_weighting_scheme' value 'calc
w=1/[\s^2^(Fo^2^)+(0.0522P)^2^+0.0000P] where P=(Fo^2^+2Fc^2^)/3' was
changed to 'calc'. New tag '_refine_ls_weighting_details' was
created. The value of the new tag was set to
'w=1/[\s^2^(Fo^2^)+(0.0522P)^2^+0.0000P] where P=(Fo^2^+2Fc^2^)/3'.

Automatic conversion script
Id: cif_fix_values 3143 2015-03-26 13:38:13Z robertas 
;
_cod_original_sg_symbol_H-M 'P 21/c'
_cod_database_code 7027529

loop_
_symmetry_equiv_pos_as_xyz
'x, y, z'
'-x, y+1/2, -z+1/2'
'-x, -y, -z'
'x, -y-1/2, z-1/2'

loop_
_atom_site_label
_atom_site_type_symbol
_atom_site_fract_x
_atom_site_fract_y
_atom_site_fract_z
_atom_site_U_iso_or_equiv
_atom_site_adp_type
_atom_site_occupancy
_atom_site_calc_flag
_atom_site_refinement_flags
Se1 Se 0.31666(6) 0.31939(3) 0.07967(4) 0.01467(14) Uani 1 d .
Br1 Br 0.58564(6) 0.20521(3) -0.03973(4) 0.01818(14) Uani 1 d .
Br2 Br 0.04563(7) 0.41401(3) 0.16638(5) 0.02324(15) Uani 1 d .
N1 N -0.0183(6) 0.3049(3) -0.1926(5) 0.0210(8) Uani 1 d .
H1B H -0.090(12) 0.274(5) -0.131(9) 0.08(3) Uiso 1 d .
H1A H -0.070(9) 0.312(3) -0.277(7) 0.026(15) Uiso 1 d .
N3 N 0.2695(5) 0.3945(2) -0.2241(4) 0.0159(7) Uani 1 d .
C2 C 0.1766(6) 0.3427(2) -0.1379(4) 0.0145(7) Uani 1 d .
C4 C 0.1490(7) 0.4149(3) -0.3845(5) 0.0218(9) Uani 1 d .
H4A H 0.0019 0.3855 -0.4075 0.033 Uiso 1 calc R
H4B H 0.2407 0.3964 -0.4587 0.033 Uiso 1 calc R
H4C H 0.1240 0.4766 -0.3943 0.033 Uiso 1 calc R
C5 C 0.4920(7) 0.4353(3) -0.1759(5) 0.0213(9) Uani 1 d .
H5A H 0.5602 0.4189 -0.0679 0.032 Uiso 1 calc R
H5B H 0.4736 0.4973 -0.1821 0.032 Uiso 1 calc R
H5C H 0.5913 0.4170 -0.2452 0.032 Uiso 1 calc R

loop_
_atom_site_aniso_label
_atom_site_aniso_U_11
_atom_site_aniso_U_22
_atom_site_aniso_U_33
_atom_site_aniso_U_23
_atom_site_aniso_U_13
_atom_site_aniso_U_12
Se1 0.0173(2) 0.0180(3) 0.0088(2) 0.00099(14) 0.00294(15) -0.00104(14)
Br1 0.0163(2) 0.0257(3) 0.0126(2) 0.00188(15) 0.00309(15) 0.00048(15)
Br2 0.0279(3) 0.0248(3) 0.0177(2) -0.00335(16) 0.00638(17) 0.00508(16)
N1 0.0202(18) 0.033(2) 0.0099(17) 0.0013(15) 0.0024(14) -0.0020(15)
N3 0.0171(16) 0.0181(18) 0.0126(16) 0.0018(13) 0.0037(12) -0.0007(13)
C2 0.0173(18) 0.015(2) 0.0123(17) 0.0028(16) 0.0062(13) 0.0023(15)
C4 0.028(2) 0.025(2) 0.0112(19) 0.0047(17) 0.0024(16) 0.0021(17)
C5 0.022(2) 0.025(2) 0.018(2) 0.0007(17) 0.0055(16) -0.0058(17)

loop_
_atom_type_symbol
_atom_type_description
_atom_type_scat_dispersion_real
_atom_type_scat_dispersion_imag
_atom_type_scat_source
C C 0.0033 0.0016 'International Tables Vol C Tables 4.2.6.8 and 6.1.1.4'
H H 0.0000 0.0000 'International Tables Vol C Tables 4.2.6.8 and 6.1.1.4'
N N 0.0061 0.0033 'International Tables Vol C Tables 4.2.6.8 and 6.1.1.4'
Se Se -0.1280 2.1120 'International Tables Vol C Tables 4.2.6.8 and 6.1.1.4'
Br Br -0.2990 2.3550 'International Tables Vol C Tables 4.2.6.8 and 6.1.1.4'

loop_
_geom_angle_atom_site_label_1
_geom_angle_atom_site_label_2
_geom_angle_atom_site_label_3
_geom_angle
C2 Se1 Br2 90.57(11)
C2 Se1 Br1 85.38(11)
Br2 Se1 Br1 174.11(2)
C2 N3 C5 125.5(3)
C2 N3 C4 119.9(3)
C5 N3 C4 114.6(3)
N1 C2 N3 121.9(4)
N1 C2 Se1 116.1(3)
N3 C2 Se1 122.0(3)

loop_
_geom_bond_atom_site_label_1
_geom_bond_atom_site_label_2
_geom_bond_distance
Se1 C2 1.943(4)
Se1 Br2 2.4408(6)
Se1 Br1 2.7623(6)
N1 C2 1.309(5)
N3 C2 1.312(5)
N3 C5 1.461(5)
N3 C4 1.470(5)
